data_7105001
loop_
_publ_author_name
'Carpanese, Cristina'
'Ferlay, Sylvie'
'Kyritsakas, Nathalie'
'Henry, Marc'
'Hosseini, Mir Wais'

_publ_section_title
;
 Molecular tectonics: design of 2-D networks by simultaneous use of
 charge-assisted hydrogen and coordination bonds.
;
_journal_issue 44
_journal_name_full 'Chemical communications (Cambridge, England)'
_journal_page_first 6786
_journal_page_last 6788
_journal_paper_doi 10.1039/b908496g
_journal_year 2009
_chemical_formula_moiety 'C14 H8 N2 O4'
_chemical_formula_sum 'C14 H8 N2 O4'
_chemical_formula_weight 268.22
_chemical_name_systematic
;
?
;
_space_group_IT_number 14
_symmetry_cell_setting monoclinic
_symmetry_space_group_name_Hall '-P 2ybc'
_symmetry_space_group_name_H-M 'P 1 21/c 1'
_atom_sites_solution_hydrogens geom
_atom_sites_solution_primary direct
_atom_sites_solution_secondary difmap
_audit_creation_method SHELXL-97
_cell_angle_alpha 90.00
_cell_angle_beta 104.189(3)
_cell_angle_gamma 90.00
_cell_formula_units_Z 4
_cell_length_a 9.7547(10)
_cell_length_b 7.5702(6)
_cell_length_c 15.2163(16)
_cell_measurement_reflns_used 899
_cell_measurement_temperature 173(2)
_cell_measurement_theta_max 26.70
_cell_measurement_theta_min 2.76
_cell_volume 1089.37(18)
_computing_cell_refinement 'Bruker SMART'
_computing_data_collection 'Bruker SMART'
_computing_data_reduction 'Bruker SAINT'
_computing_molecular_graphics 'Bruker SHELXTL'
_computing_publication_material 'Bruker SHELXTL'
_computing_structure_refinement 'SHELXL-97 (Sheldrick, 1997)'
_computing_structure_solution 'SHELXS-97 (Sheldrick, 1990)'
_diffrn_ambient_temperature 173(2)
_diffrn_measured_fraction_theta_full 0.960
_diffrn_measured_fraction_theta_max 0.960
_diffrn_measurement_device_type 'CCD area detector'
_diffrn_measurement_method 'phi and omega scans'
_diffrn_radiation_monochromator graphite
_diffrn_radiation_source 'fine-focus sealed tube'
_diffrn_radiation_type MoK\a
_diffrn_radiation_wavelength 0.71073
_diffrn_reflns_av_R_equivalents 0.0343
_diffrn_reflns_av_sigmaI/netI 0.0414
_diffrn_reflns_limit_h_max 12
_diffrn_reflns_limit_h_min -12
_diffrn_reflns_limit_k_max 6
_diffrn_reflns_limit_k_min -9
_diffrn_reflns_limit_l_max 16
_diffrn_reflns_limit_l_min -19
_diffrn_reflns_number 5993
_diffrn_reflns_theta_full 27.47
_diffrn_reflns_theta_max 27.47
_diffrn_reflns_theta_min 2.15
_exptl_absorpt_coefficient_mu 0.123
_exptl_absorpt_correction_T_max 0.9758
_exptl_absorpt_correction_T_min 0.9711
_exptl_absorpt_correction_type multi-scan
_exptl_absorpt_process_details sadabs
_exptl_crystal_colour colorless
_exptl_crystal_density_diffrn 1.635
_exptl_crystal_density_meas ?
_exptl_crystal_density_method 'not measured'
_exptl_crystal_description prism
_exptl_crystal_F_000 552
_exptl_crystal_size_max 0.24
_exptl_crystal_size_mid 0.22
_exptl_crystal_size_min 0.20
_refine_diff_density_max 0.251
_refine_diff_density_min -0.241
_refine_diff_density_rms 0.056
_refine_ls_extinction_method none
_refine_ls_goodness_of_fit_ref 1.015
_refine_ls_hydrogen_treatment constr
_refine_ls_matrix_type full
_refine_ls_number_parameters 182
_refine_ls_number_reflns 2394
_refine_ls_number_restraints 0
_refine_ls_restrained_S_all 1.015
_refine_ls_R_factor_all 0.0666
_refine_ls_R_factor_gt 0.0465
_refine_ls_shift/su_max 0.001
_refine_ls_shift/su_mean 0.000
_refine_ls_structure_factor_coef Fsqd
_refine_ls_weighting_details 'calc w=1/[\s^2^(Fo^2^)+(0.0605P)^2^+0.4009P] where P=(Fo^2^+2Fc^2^)/3'
_refine_ls_weighting_scheme calc
_refine_ls_wR_factor_gt 0.1143
_refine_ls_wR_factor_ref 0.1302
_reflns_number_gt 1804
_reflns_number_total 2394
_reflns_threshold_expression >2sigma(I)
_cod_data_source_file b908496g.txt
_cod_data_source_block e1233a
_cod_depositor_comments
;
The following automatic conversions were performed:
'_symmetry_cell_setting' value 'Monoclinic' changed to 'monoclinic'
according to '/home/saulius/struct/CIF-dictionaries/cif_core.dic'
dictionary named 'cif_core.dic' version 2.4.1 from 2010-06-29.

Automatic conversion script
Id: cif_fix_enum 1527 2010-12-29 10:47:43Z saulius 

The following automatic conversions were performed:

'_exptl_crystal_density_meas' value 'none' was changed to '?' - the
value is perceived as not measured.

Automatic conversion script
Id: cif_fix_values 3008 2015-01-20 13:52:24Z robertas 
;
_cod_original_sg_symbol_H-M P2(1)/c
_cod_database_code 7105001

loop_
_symmetry_equiv_pos_as_xyz
'x, y, z'
'-x, y+1/2, -z+1/2'
'-x, -y, -z'
'x, -y-1/2, z-1/2'

loop_
_atom_site_label
_atom_site_type_symbol
_atom_site_fract_x
_atom_site_fract_y
_atom_site_fract_z
_atom_site_U_iso_or_equiv
_atom_site_adp_type
_atom_site_occupancy
_atom_site_symmetry_multiplicity
_atom_site_calc_flag
_atom_site_refinement_flags
_atom_site_disorder_assembly
_atom_site_disorder_group
C1 C 0.93480(19) 0.6344(2) 1.09592(13) 0.0207(4) Uani 1 1 d . . .
C2 C 1.0167(2) 0.5080(3) 1.15057(15) 0.0255(5) Uani 1 1 d . . .
H2 H 1.1001 0.5413 1.1943 0.031 Uiso 1 1 calc R . .
C3 C 0.9758(2) 0.3329(3) 1.14072(14) 0.0253(4) Uani 1 1 d . . .
H3 H 1.0309 0.2460 1.1786 0.030 Uiso 1 1 calc R . .
N1 N 0.86082(16) 0.2846(2) 1.07914(12) 0.0220(4) Uani 1 1 d . . .
H1 H 0.8381 0.1719 1.0744 0.026 Uiso 1 1 calc R . .
C4 C 0.77616(18) 0.4015(2) 1.02276(13) 0.0195(4) Uani 1 1 d . . .
C5 C 0.65111(19) 0.3397(2) 0.95900(13) 0.0187(4) Uani 1 1 d . . .
C6 C 0.5038(2) 0.1107(3) 0.90341(14) 0.0239(4) Uani 1 1 d . . .
H6 H 0.4802 -0.0110 0.9038 0.029 Uiso 1 1 calc R . .
N2 N 0.62001(16) 0.1651(2) 0.96127(12) 0.0225(4) Uani 1 1 d . . .
C7 C 0.4130(2) 0.2215(3) 0.84133(14) 0.0231(4) Uani 1 1 d . . .
H7 H 0.3315 0.1741 0.8006 0.028 Uiso 1 1 calc R . .
C8 C 0.44221(18) 0.3987(2) 0.83962(13) 0.0199(4) Uani 1 1 d . . .
C9 C 0.56710(18) 0.4642(2) 0.90034(13) 0.0189(4) Uani 1 1 d . . .
C10 C 0.6118(2) 0.6446(3) 0.90464(14) 0.0235(4) Uani 1 1 d . . .
H10 H 0.5587 0.7268 0.8625 0.028 Uiso 1 1 calc R . .
C11 C 0.7273(2) 0.7018(2) 0.96697(14) 0.0228(4) Uani 1 1 d . . .
H11 H 0.7520 0.8234 0.9691 0.027 Uiso 1 1 calc R . .
C12 C 0.81281(19) 0.5812(2) 1.02974(13) 0.0201(4) Uani 1 1 d . . .
C13 C 0.97605(19) 0.8278(3) 1.10889(13) 0.0225(4) Uani 1 1 d . . .
O1 O 1.09767(14) 0.86337(19) 1.09988(11) 0.0334(4) Uani 1 1 d . . .
O2 O 0.88830(14) 0.93005(17) 1.12854(11) 0.0298(4) Uani 1 1 d . . .
C14 C 0.33853(19) 0.5190(3) 0.77755(14) 0.0227(4) Uani 1 1 d . . .
O3 O 0.32796(15) 0.67566(19) 0.79149(11) 0.0331(4) Uani 1 1 d . . .
O4 O 0.25931(14) 0.43308(18) 0.70883(10) 0.0305(4) Uani 1 1 d . . .
H4 H 0.2022 0.5034 0.6761 0.046 Uiso 1 1 calc R . .

loop_
_atom_site_aniso_label
_atom_site_aniso_U_11
_atom_site_aniso_U_22
_atom_site_aniso_U_33
_atom_site_aniso_U_23
_atom_site_aniso_U_13
_atom_site_aniso_U_12
C1 0.0214(9) 0.0192(10) 0.0209(10) -0.0024(8) 0.0040(7) 0.0002(7)
C2 0.0214(9) 0.0241(11) 0.0277(11) -0.0003(9) -0.0002(8) 0.0024(8)
C3 0.0257(9) 0.0218(11) 0.0257(11) 0.0036(9) 0.0012(8) 0.0068(8)
N1 0.0243(8) 0.0143(8) 0.0255(10) 0.0008(7) 0.0026(7) 0.0020(6)
C4 0.0211(9) 0.0152(10) 0.0223(10) 0.0013(7) 0.0054(7) 0.0031(7)
C5 0.0222(8) 0.0134(10) 0.0213(10) -0.0001(8) 0.0069(7) 0.0012(7)
C6 0.0262(9) 0.0149(10) 0.0309(11) -0.0003(8) 0.0075(8) -0.0014(7)
N2 0.0249(8) 0.0141(8) 0.0275(10) 0.0012(7) 0.0047(7) 0.0008(6)
C7 0.0215(9) 0.0203(10) 0.0263(11) -0.0023(8) 0.0035(8) -0.0006(7)
C8 0.0214(9) 0.0185(10) 0.0203(10) 0.0009(8) 0.0058(7) 0.0012(7)
C9 0.0231(9) 0.0153(10) 0.0189(10) 0.0004(8) 0.0062(7) 0.0021(7)
C10 0.0291(10) 0.0152(10) 0.0237(11) 0.0038(8) 0.0018(8) 0.0022(7)
C11 0.0277(10) 0.0134(10) 0.0248(11) 0.0003(8) 0.0016(8) -0.0009(7)
C12 0.0237(9) 0.0160(10) 0.0207(10) -0.0001(7) 0.0052(7) 0.0011(7)
C13 0.0245(9) 0.0203(11) 0.0190(10) -0.0022(8) -0.0018(8) -0.0032(7)
O1 0.0262(7) 0.0328(9) 0.0402(10) -0.0112(7) 0.0061(6) -0.0090(6)
O2 0.0323(8) 0.0156(8) 0.0416(10) -0.0042(6) 0.0089(7) -0.0004(6)
C14 0.0214(9) 0.0201(11) 0.0258(11) 0.0010(8) 0.0043(8) 0.0012(7)
O3 0.0343(8) 0.0205(8) 0.0388(10) -0.0029(7) -0.0021(7) 0.0070(6)
O4 0.0302(7) 0.0216(8) 0.0311(9) -0.0015(6) -0.0087(6) 0.0045(6)

loop_
_atom_type_symbol
_atom_type_description
_atom_type_scat_dispersion_real
_atom_type_scat_dispersion_imag
_atom_type_scat_source
C C 0.0033 0.0016 'International Tables Vol C Tables 4.2.6.8 and 6.1.1.4'
H H 0.0000 0.0000 'International Tables Vol C Tables 4.2.6.8 and 6.1.1.4'
N N 0.0061 0.0033 'International Tables Vol C Tables 4.2.6.8 and 6.1.1.4'
O O 0.0106 0.0060 'International Tables Vol C Tables 4.2.6.8 and 6.1.1.4'

loop_
_geom_angle_atom_site_label_1
_geom_angle_atom_site_label_2
_geom_angle_atom_site_label_3
_geom_angle
_geom_angle_site_symmetry_1
_geom_angle_site_symmetry_3
_geom_angle_publ_flag
C2 C1 C12 119.39(17) . . ?
C2 C1 C13 119.51(17) . . ?
C12 C1 C13 121.10(17) . . ?
C3 C2 C1 119.25(18) . . ?
C3 C2 H2 120.4 . . ?
C1 C2 H2 120.4 . . ?
N1 C3 C2 120.90(18) . . ?
N1 C3 H3 119.6 . . ?
C2 C3 H3 119.6 . . ?
C3 N1 C4 122.96(17) . . ?
C3 N1 H1 118.5 . . ?
C4 N1 H1 118.5 . . ?
N1 C4 C12 118.57(17) . . ?
N1 C4 C5 119.79(16) . . ?
C12 C4 C5 121.63(17) . . ?
N2 C5 C9 124.49(17) . . ?
N2 C5 C4 117.21(16) . . ?
C9 C5 C4 118.27(16) . . ?
N2 C6 C7 124.04(18) . . ?
N2 C6 H6 118.0 . . ?
C7 C6 H6 118.0 . . ?
C6 N2 C5 116.58(16) . . ?
C8 C7 C6 119.79(18) . . ?
C8 C7 H7 120.1 . . ?
C6 C7 H7 120.1 . . ?
C7 C8 C9 118.41(17) . . ?
C7 C8 C14 119.42(17) . . ?
C9 C8 C14 122.10(16) . . ?
C5 C9 C8 116.66(16) . . ?
C5 C9 C10 119.01(17) . . ?
C8 C9 C10 124.32(17) . . ?
C11 C10 C9 121.96(18) . . ?
C11 C10 H10 119.0 . . ?
C9 C10 H10 119.0 . . ?
C10 C11 C12 120.79(17) . . ?
C10 C11 H11 119.6 . . ?
C12 C11 H11 119.6 . . ?
C4 C12 C1 118.91(17) . . ?
C4 C12 C11 118.13(17) . . ?
C1 C12 C11 122.92(17) . . ?
O2 C13 O1 128.11(18) . . ?
O2 C13 C1 117.08(17) . . ?
O1 C13 C1 114.80(17) . . ?
O3 C14 O4 124.47(18) . . ?
O3 C14 C8 123.58(18) . . ?
O4 C14 C8 111.92(16) . . ?
C14 O4 H4 109.5 . . ?

loop_
_geom_bond_atom_site_label_1
_geom_bond_atom_site_label_2
_geom_bond_distance
_geom_bond_site_symmetry_2
_geom_bond_publ_flag
C1 C2 1.386(3) . ?
C1 C12 1.416(3) . ?
C1 C13 1.518(3) . ?
C2 C3 1.382(3) . ?
C2 H2 0.9500 . ?
C3 N1 1.324(2) . ?
C3 H3 0.9500 . ?
N1 C4 1.362(2) . ?
N1 H1 0.8800 . ?
C4 C12 1.404(3) . ?
C4 C5 1.438(3) . ?
C5 N2 1.358(2) . ?
C5 C9 1.413(3) . ?
C6 N2 1.319(2) . ?
C6 C7 1.404(3) . ?
C6 H6 0.9500 . ?
C7 C8 1.373(3) . ?
C7 H7 0.9500 . ?
C8 C9 1.425(3) . ?
C8 C14 1.509(3) . ?
C9 C10 1.430(3) . ?
C10 C11 1.354(3) . ?
C10 H10 0.9500 . ?
C11 C12 1.432(3) . ?
C11 H11 0.9500 . ?
C13 O2 1.243(2) . ?
C13 O1 1.256(2) . ?
C14 O3 1.213(2) . ?
C14 O4 1.311(2) . ?
O4 H4 0.8400 . ?

loop_
_cod_related_entry_id
_cod_related_entry_database
_cod_related_entry_code
1 ChemSpider 13568037
